data_1564442
loop_
_publ_author_name
'Oloyede, Hammed Olawale'
'Woods, Joseph Anthony Orighomisan'
'G\"orls, Helmar'
'Plass, Winfried'
'Eseola, Abiodun Omokehinde'

_publ_section_title
;
 Coordination environment variations in multinuclear trigonal bipyramid
 Co(II) complexes bearing tetradentate sulfonamide N-donors and
 phenoxazinone synthase activities
;
_journal_name_full 'Inorganica Chimica Acta'
_journal_page_first 119664
_journal_paper_doi 10.1016/j.ica.2020.119664
_journal_volume 509
_journal_year 2020
_chemical_formula_moiety 'C29 H41 Co N4 Na O8 S3'
_chemical_formula_sum 'C29 H41 Co N4 Na O8 S3'
_chemical_formula_weight 751.76
_space_group_crystal_system monoclinic
_space_group_IT_number 14
_space_group_name_Hall '-P 2ybc'
_space_group_name_H-M_alt 'P 1 21/c 1'
_atom_sites_solution_hydrogens mixed
_cell_angle_alpha 90
_cell_angle_beta 103.789(1)
_cell_angle_gamma 90
_cell_formula_units_Z 4
_cell_length_a 13.1547(2)
_cell_length_b 10.0402(2)
_cell_length_c 25.7343(4)
_cell_measurement_reflns_used 21621
_cell_measurement_temperature 133(2)
_cell_measurement_theta_max 27.442
_cell_measurement_theta_min 2.537
_cell_volume 3300.92(10)
_computing_cell_refinement DENZO
_computing_data_collection COLLECT
_computing_data_reduction DENZO
_computing_molecular_graphics SHELXTL/PC
_computing_publication_material 'SHELXL-2018/3 (Sheldrick, 2018)'
_computing_structure_refinement 'SHELXL-2018/3 (Sheldrick, 2018)'
_computing_structure_solution 'SHELXS-97 (Sheldrick, 2008)'
_diffrn_ambient_temperature 133(2)
_diffrn_measured_fraction_theta_full 0.994
_diffrn_measured_fraction_theta_max 0.993
_diffrn_measurement_device_type Kappa-CCD
_diffrn_measurement_method 'phi + omega- scans'
_diffrn_radiation_type MoK\a
_diffrn_radiation_wavelength 0.71073
_diffrn_reflns_av_R_equivalents 0.0337
_diffrn_reflns_av_unetI/netI 0.0298
_diffrn_reflns_Laue_measured_fraction_full 0.994
_diffrn_reflns_Laue_measured_fraction_max 0.993
_diffrn_reflns_limit_h_max 17
_diffrn_reflns_limit_h_min -17
_diffrn_reflns_limit_k_max 12
_diffrn_reflns_limit_k_min -12
_diffrn_reflns_limit_l_max 33
_diffrn_reflns_limit_l_min -33
_diffrn_reflns_number 21621
_diffrn_reflns_point_group_measured_fraction_full 0.994
_diffrn_reflns_point_group_measured_fraction_max 0.993
_diffrn_reflns_theta_full 25.242
_diffrn_reflns_theta_max 27.442
_diffrn_reflns_theta_min 2.537
_exptl_absorpt_coefficient_mu 0.778
_exptl_absorpt_correction_T_max 0.7456
_exptl_absorpt_correction_T_min 0.7008
_exptl_absorpt_correction_type multi-scan
_exptl_absorpt_process_details
;
 SADABS 2016/2: Krause, L., Herbst-Irmer, R., Sheldrick G.M. & Stalke D.,
 J. Appl. Cryst. 48 (2015) 3-10
;
_exptl_crystal_colour pink
_exptl_crystal_density_diffrn 1.513
_exptl_crystal_density_method 'not measured'
_exptl_crystal_description prism
_exptl_crystal_F_000 1572
_exptl_crystal_size_max 0.100
_exptl_crystal_size_mid 0.088
_exptl_crystal_size_min 0.078
_refine_diff_density_max 0.832
_refine_diff_density_min -0.938
_refine_diff_density_rms 0.070
_refine_ls_extinction_coef .
_refine_ls_extinction_method none
_refine_ls_goodness_of_fit_ref 1.056
_refine_ls_hydrogen_treatment mixed
_refine_ls_matrix_type full
_refine_ls_number_parameters 434
_refine_ls_number_reflns 7468
_refine_ls_number_restraints 20
_refine_ls_restrained_S_all 1.077
_refine_ls_R_factor_all 0.0431
_refine_ls_R_factor_gt 0.0371
_refine_ls_shift/su_max 0.003
_refine_ls_shift/su_mean 0.000
_refine_ls_structure_factor_coef Fsqd
_refine_ls_weighting_details 'w=1/[\s^2^(Fo^2^)+(0.0394P)^2^+4.5602P] where P=(Fo^2^+2Fc^2^)/3'
_refine_ls_weighting_scheme calc
_refine_ls_wR_factor_gt 0.0922
_refine_ls_wR_factor_ref 0.0966
_reflns_Friedel_coverage 0.000
_reflns_Friedel_fraction_full .
_reflns_Friedel_fraction_max .
_reflns_number_gt 6642
_reflns_number_total 7468
_reflns_threshold_expression 'I > 2\s(I)'
_cod_data_source_file 1.cif
_cod_data_source_block FO6704
_cod_original_sg_symbol_H-M 'P 21/c'
_cod_database_code 1564442
_shelx_space_group_comment
;
The symmetry employed for this shelxl refinement is uniquely defined
by the following loop, which should always be used as a source of
symmetry information in preference to the above space-group names.
They are only intended as comments.
;
_shelx_estimated_absorpt_t_min 0.926
_shelx_estimated_absorpt_t_max 0.942

loop_
_space_group_symop_operation_xyz
'x, y, z'
'-x, y+1/2, -z+1/2'
'-x, -y, -z'
'x, -y-1/2, z-1/2'

loop_
_atom_site_label
_atom_site_type_symbol
_atom_site_fract_x
_atom_site_fract_y
_atom_site_fract_z
_atom_site_U_iso_or_equiv
_atom_site_adp_type
_atom_site_occupancy
_atom_site_site_symmetry_order
_atom_site_calc_flag
_atom_site_refinement_flags_posn
_atom_site_refinement_flags_adp
_atom_site_refinement_flags_occupancy
_atom_site_disorder_assembly
_atom_site_disorder_group
Co1 Co 0.55412(2) 0.80608(3) 0.37308(2) 0.01241(8) Uani 1 1 d . . . . .
S1 S 0.70118(4) 0.58091(5) 0.33854(2) 0.01553(11) Uani 1 1 d . . . . .
S2 S 0.66826(4) 1.09794(5) 0.39689(2) 0.01412(11) Uani 1 1 d . . . . .
S3 S 0.33203(4) 0.68480(5) 0.32397(2) 0.01594(11) Uani 1 1 d . . . . .
Na1 Na 0.55532(6) 0.29486(8) 0.28373(3) 0.01635(17) Uani 1 1 d . . . . .
O1 O 0.68037(12) 0.44506(16) 0.31950(7) 0.0229(3) Uani 1 1 d . . . . .
O2 O 0.70326(12) 0.67979(17) 0.29769(6) 0.0219(3) Uani 1 1 d . . . . .
O3 O 0.60710(12) 1.11847(15) 0.34228(6) 0.0172(3) Uani 1 1 d . . . . .
O4 O 0.66417(13) 1.20200(15) 0.43519(6) 0.0204(3) Uani 1 1 d . . . . .
O5 O 0.37392(12) 0.67835(16) 0.27665(6) 0.0196(3) Uani 1 1 d . . . . .
O6 O 0.32437(12) 0.55673(16) 0.34956(6) 0.0219(3) Uani 1 1 d . . . . .
O7 O 0.56331(13) 0.87416(17) 0.29531(6) 0.0167(3) Uani 1 1 d . . . . .
O8 O 0.41205(15) 0.3261(2) 0.31944(7) 0.0266(4) Uani 1 1 d . . . . .
N1 N 0.62573(14) 0.63022(18) 0.37304(7) 0.0164(3) Uani 1 1 d . . . . .
N00E N 0.39619(14) 0.79172(19) 0.36325(7) 0.0169(4) Uani 1 1 d . . . . .
N2 N 0.55345(14) 0.73875(18) 0.45548(7) 0.0155(3) Uani 1 1 d . . . . .
N3 N 0.63680(14) 0.95737(18) 0.41544(7) 0.0163(3) Uani 1 1 d . . . . .
C1 C 0.61118(17) 0.5382(2) 0.41580(8) 0.0178(4) Uani 1 1 d . . . . .
H1A H 0.664680 0.466898 0.421474 0.021 Uiso 1 1 calc R U . . .
H1B H 0.541037 0.496446 0.405743 0.021 Uiso 1 1 calc R U . . .
C2 C 0.62224(17) 0.6205(2) 0.46654(8) 0.0178(4) Uani 1 1 d . . . . .
H2A H 0.603005 0.565567 0.494693 0.021 Uiso 1 1 calc R U . . .
H2B H 0.695906 0.649136 0.479691 0.021 Uiso 1 1 calc R U . . .
C3 C 0.59515(18) 0.8492(2) 0.49210(8) 0.0187(4) Uani 1 1 d . . . . .
H3A H 0.625444 0.813366 0.528324 0.022 Uiso 1 1 calc R U . . .
H3B H 0.537534 0.910556 0.494465 0.022 Uiso 1 1 calc R U . . .
C4 C 0.67894(17) 0.9251(2) 0.47244(8) 0.0182(4) Uani 1 1 d . . . . .
H4A H 0.697484 1.007984 0.493424 0.022 Uiso 1 1 calc R U . . .
H4B H 0.742791 0.869957 0.476821 0.022 Uiso 1 1 calc R U . . .
C5 C 0.44360(17) 0.7072(2) 0.45611(9) 0.0197(4) Uani 1 1 d . . . . .
H5A H 0.432687 0.721496 0.492456 0.024 Uiso 1 1 calc R U . . .
H5B H 0.428373 0.612684 0.446293 0.024 Uiso 1 1 calc R U . . .
C6 C 0.37050(17) 0.7975(2) 0.41614(9) 0.0205(4) Uani 1 1 d . . . . .
H6A H 0.297114 0.768958 0.412551 0.025 Uiso 1 1 calc R U . . .
H6B H 0.377339 0.890309 0.429493 0.025 Uiso 1 1 calc R U . . .
C7 C 0.83016(16) 0.5763(2) 0.38033(8) 0.0158(4) Uani 1 1 d . . . . .
C8 C 0.88834(17) 0.4600(2) 0.38718(9) 0.0203(4) Uani 1 1 d . . . . .
H8A H 0.858568 0.379377 0.371150 0.024 Uiso 1 1 calc R U . . .
C9 C 0.99113(18) 0.4626(2) 0.41787(10) 0.0239(5) Uani 1 1 d . . . . .
H9A H 1.031051 0.382795 0.422608 0.029 Uiso 1 1 calc R U . . .
C10 C 1.03641(17) 0.5792(2) 0.44166(9) 0.0221(5) Uani 1 1 d . . . . .
C11 C 0.97613(19) 0.6950(2) 0.43498(9) 0.0237(5) Uani 1 1 d . . . . .
H11A H 1.005635 0.775395 0.451436 0.028 Uiso 1 1 calc R U . . .
C12 C 0.87330(18) 0.6945(2) 0.40451(9) 0.0211(4) Uani 1 1 d . . . . .
H12A H 0.832850 0.773904 0.400223 0.025 Uiso 1 1 calc R U . . .
C13 C 1.14874(19) 0.5796(3) 0.47415(10) 0.0326(6) Uani 1 1 d . . . . .
H13A H 1.194482 0.545318 0.452243 0.049 Uiso 1 1 calc R U . . .
H13B H 1.154896 0.523048 0.505777 0.049 Uiso 1 1 calc R U . . .
H13C H 1.169541 0.670866 0.485462 0.049 Uiso 1 1 calc R U . . .
C14 C 0.80082(16) 1.0917(2) 0.39249(8) 0.0155(4) Uani 1 1 d . . . . .
C15 C 0.82531(18) 1.0828(2) 0.34291(9) 0.0212(4) Uani 1 1 d . . . . .
H15A H 0.771226 1.081938 0.310985 0.025 Uiso 1 1 calc R U . . .
C16 C 0.92972(18) 1.0751(3) 0.34048(9) 0.0245(5) Uani 1 1 d . . . . .
H16A H 0.946328 1.069779 0.306583 0.029 Uiso 1 1 calc R U . . .
C17 C 1.01042(18) 1.0751(2) 0.38678(10) 0.0234(5) Uani 1 1 d . . . . .
C18 C 0.98408(18) 1.0867(2) 0.43590(9) 0.0231(5) Uani 1 1 d . . . . .
H18A H 1.038007 1.088867 0.467875 0.028 Uiso 1 1 calc R U . . .
C19 C 0.88048(17) 1.0951(2) 0.43887(9) 0.0207(4) Uani 1 1 d . . . . .
H19A H 0.863922 1.103280 0.472699 0.025 Uiso 1 1 calc R U . . .
C21 C 1.1234(2) 1.0634(3) 0.38359(11) 0.0368(6) Uani 1 1 d . . . . .
H21A H 1.165995 1.128032 0.407936 0.055 Uiso 1 1 calc R U . . .
H21B H 1.128606 1.081374 0.346889 0.055 Uiso 1 1 calc R U . . .
H21C H 1.148788 0.973150 0.393890 0.055 Uiso 1 1 calc R U . . .
C22 C 0.20031(16) 0.7403(2) 0.30218(8) 0.0173(4) Uani 1 1 d . . . . .
C23 C 0.17561(18) 0.8386(2) 0.26361(9) 0.0231(5) Uani 1 1 d . . . . .
H23A H 0.229473 0.882875 0.251466 0.028 Uiso 1 1 calc R U . . .
C24 C 0.07128(19) 0.8723(3) 0.24272(10) 0.0269(5) Uani 1 1 d . . . . .
H24A H 0.054505 0.938871 0.215813 0.032 Uiso 1 1 calc R U . . .
C25 C -0.00915(18) 0.8104(2) 0.26038(9) 0.0235(5) Uani 1 1 d . . . . .
C26 C 0.01791(18) 0.7164(3) 0.30077(10) 0.0265(5) Uani 1 1 d . . . . .
H26A H -0.035561 0.675798 0.314423 0.032 Uiso 1 1 calc R U . . .
C27 C 0.12177(18) 0.6803(2) 0.32177(10) 0.0244(5) Uani 1 1 d . . . . .
H27A H 0.138825 0.615149 0.349247 0.029 Uiso 1 1 calc R U . . .
C28 C -0.12276(19) 0.8405(3) 0.23502(11) 0.0344(6) Uani 1 1 d . . . . .
H28A H -0.133481 0.937099 0.233421 0.052 Uiso 1 1 calc R U . . .
H28B H -0.167014 0.800173 0.256469 0.052 Uiso 1 1 calc R U . . .
H28C H -0.141426 0.803568 0.198726 0.052 Uiso 1 1 calc R U . . .
C29 C 0.3817(2) 0.2414(3) 0.35609(13) 0.0436(7) Uani 1 1 d D U . . .
H29A H 0.323372 0.283144 0.368346 0.052 Uiso 1 1 calc R U . A 1
H29B H 0.441129 0.230541 0.387677 0.052 Uiso 1 1 calc R U . A 1
C30 C 0.3494(5) 0.1130(5) 0.3343(3) 0.0890(19) Uani 0.828(7) 1 d D U P B 1
H30A H 0.329096 0.058038 0.361658 0.134 Uiso 0.828(7) 1 calc R U P B 1
H30B H 0.289530 0.122819 0.303521 0.134 Uiso 0.828(7) 1 calc R U P B 1
H30C H 0.407342 0.070191 0.322861 0.134 Uiso 0.828(7) 1 calc R U P B 1
C30A C 0.449(2) 0.143(3) 0.3927(10) 0.0890(19) Uani 0.172(7) 1 d D U P B 2
H30D H 0.407447 0.097179 0.414020 0.134 Uiso 0.172(7) 1 calc R U P B 2
H30E H 0.477112 0.077749 0.371384 0.134 Uiso 0.172(7) 1 calc R U P B 2
H30F H 0.507391 0.190044 0.416567 0.134 Uiso 0.172(7) 1 calc R U P B 2
H1O8 H 0.393(3) 0.384(4) 0.3230(16) 0.052(13) Uiso 1 1 d . . . . .
H1O7 H 0.578(3) 0.954(4) 0.2986(13) 0.038(9) Uiso 1 1 d . . . . .
H2O7 H 0.611(3) 0.835(3) 0.2896(13) 0.038(9) Uiso 1 1 d . . . . .

loop_
_atom_site_aniso_label
_atom_site_aniso_U_11
_atom_site_aniso_U_22
_atom_site_aniso_U_33
_atom_site_aniso_U_23
_atom_site_aniso_U_13
_atom_site_aniso_U_12
Co1 0.01326(13) 0.01271(14) 0.01152(14) -0.00008(10) 0.00344(10) 0.00044(10)
S1 0.0148(2) 0.0178(3) 0.0144(2) -0.00348(18) 0.00421(18) 0.00124(18)
S2 0.0168(2) 0.0119(2) 0.0131(2) -0.00012(17) 0.00252(18) 0.00044(18)
S3 0.0139(2) 0.0186(3) 0.0163(2) 0.00051(19) 0.00564(18) 0.00007(18)
Na1 0.0171(4) 0.0173(4) 0.0141(4) 0.0012(3) 0.0026(3) 0.0009(3)
O1 0.0187(8) 0.0233(8) 0.0271(8) -0.0127(7) 0.0059(6) -0.0014(6)
O2 0.0216(8) 0.0304(9) 0.0152(7) 0.0042(6) 0.0075(6) 0.0046(7)
O3 0.0195(7) 0.0165(7) 0.0143(7) 0.0032(6) 0.0012(6) 0.0010(6)
O4 0.0255(8) 0.0167(8) 0.0197(8) -0.0042(6) 0.0064(6) 0.0009(6)
O5 0.0181(7) 0.0253(8) 0.0172(8) -0.0023(6) 0.0077(6) -0.0015(6)
O6 0.0232(8) 0.0199(8) 0.0236(8) 0.0037(6) 0.0076(6) 0.0009(6)
O7 0.0195(8) 0.0169(8) 0.0139(7) -0.0002(6) 0.0040(6) -0.0018(6)
O8 0.0292(9) 0.0259(10) 0.0288(10) 0.0029(7) 0.0150(7) 0.0032(8)
N1 0.0189(8) 0.0162(9) 0.0157(8) 0.0015(7) 0.0072(7) 0.0020(7)
N00E 0.0155(8) 0.0220(9) 0.0144(8) -0.0015(7) 0.0057(7) 0.0000(7)
N2 0.0179(8) 0.0144(8) 0.0155(8) 0.0003(7) 0.0064(7) 0.0011(7)
N3 0.0209(9) 0.0155(8) 0.0112(8) 0.0017(6) 0.0010(7) -0.0026(7)
C1 0.0233(10) 0.0137(10) 0.0178(10) 0.0024(8) 0.0078(8) 0.0013(8)
C2 0.0226(10) 0.0152(10) 0.0162(10) 0.0045(8) 0.0060(8) 0.0037(8)
C3 0.0265(11) 0.0183(10) 0.0118(9) -0.0006(8) 0.0056(8) 0.0007(9)
C4 0.0235(10) 0.0178(10) 0.0121(9) 0.0007(8) 0.0017(8) -0.0015(8)
C5 0.0204(10) 0.0243(11) 0.0172(10) 0.0006(8) 0.0100(8) -0.0020(8)
C6 0.0179(10) 0.0276(12) 0.0186(11) -0.0029(9) 0.0092(8) 0.0017(9)
C7 0.0141(9) 0.0191(10) 0.0150(9) -0.0001(8) 0.0051(7) 0.0006(8)
C8 0.0212(10) 0.0159(10) 0.0240(11) 0.0001(8) 0.0057(9) -0.0005(8)
C9 0.0227(11) 0.0203(11) 0.0283(12) 0.0054(9) 0.0051(9) 0.0051(9)
C10 0.0192(10) 0.0294(12) 0.0169(10) 0.0036(9) 0.0025(8) -0.0006(9)
C11 0.0245(11) 0.0229(12) 0.0220(11) -0.0045(9) 0.0023(9) -0.0030(9)
C12 0.0229(11) 0.0176(11) 0.0219(11) -0.0029(8) 0.0039(9) 0.0018(8)
C13 0.0208(12) 0.0457(16) 0.0271(13) 0.0025(11) -0.0022(10) 0.0001(11)
C14 0.0172(10) 0.0128(9) 0.0165(10) 0.0002(7) 0.0038(8) -0.0004(7)
C15 0.0221(11) 0.0236(11) 0.0168(10) 0.0002(8) 0.0026(8) 0.0003(9)
C16 0.0228(11) 0.0314(13) 0.0201(11) -0.0008(9) 0.0067(9) -0.0007(9)
C17 0.0186(11) 0.0240(12) 0.0280(12) 0.0004(9) 0.0062(9) -0.0002(9)
C18 0.0203(11) 0.0264(12) 0.0203(11) 0.0024(9) 0.0001(8) 0.0002(9)
C19 0.0221(11) 0.0239(11) 0.0158(10) 0.0000(8) 0.0040(8) -0.0005(9)
C21 0.0205(12) 0.0537(18) 0.0372(15) 0.0030(13) 0.0090(11) 0.0017(12)
C22 0.0137(9) 0.0213(11) 0.0173(10) -0.0011(8) 0.0042(8) -0.0004(8)
C23 0.0199(11) 0.0267(12) 0.0256(12) 0.0049(9) 0.0112(9) 0.0008(9)
C24 0.0221(11) 0.0330(13) 0.0263(12) 0.0083(10) 0.0068(9) 0.0051(10)
C25 0.0162(10) 0.0315(13) 0.0228(12) -0.0067(9) 0.0045(9) -0.0007(9)
C26 0.0188(11) 0.0301(13) 0.0337(13) -0.0009(10) 0.0125(10) -0.0057(9)
C27 0.0212(11) 0.0269(12) 0.0271(12) 0.0061(9) 0.0097(9) -0.0012(9)
C28 0.0179(11) 0.0462(16) 0.0365(15) -0.0057(12) 0.0016(10) 0.0028(11)
C29 0.0361(12) 0.0535(15) 0.0454(13) 0.0191(12) 0.0178(11) 0.0057(11)
C30 0.086(3) 0.095(3) 0.091(3) 0.008(2) 0.031(2) 0.002(2)
C30A 0.086(3) 0.095(3) 0.091(3) 0.008(2) 0.031(2) 0.002(2)

loop_
_atom_type_symbol
_atom_type_description
_atom_type_scat_dispersion_real
_atom_type_scat_dispersion_imag
_atom_type_scat_source
C C 0.0033 0.0016 'International Tables Vol C Tables 4.2.6.8 and 6.1.1.4'
H H 0.0000 0.0000 'International Tables Vol C Tables 4.2.6.8 and 6.1.1.4'
N N 0.0061 0.0033 'International Tables Vol C Tables 4.2.6.8 and 6.1.1.4'
O O 0.0106 0.0060 'International Tables Vol C Tables 4.2.6.8 and 6.1.1.4'
S S 0.1246 0.1234 'International Tables Vol C Tables 4.2.6.8 and 6.1.1.4'
Na Na 0.0362 0.0249 'International Tables Vol C Tables 4.2.6.8 and 6.1.1.4'
Co Co 0.3494 0.9721 'International Tables Vol C Tables 4.2.6.8 and 6.1.1.4'

loop_
_geom_angle_atom_site_label_1
_geom_angle_atom_site_label_2
_geom_angle_atom_site_label_3
_geom_angle
_geom_angle_site_symmetry_1
_geom_angle_site_symmetry_3
N1 Co1 N3 117.96(7) . .
N1 Co1 N00E 113.81(8) . .
N3 Co1 N00E 121.34(7) . .
N1 Co1 O7 98.60(7) . .
N3 Co1 O7 96.92(7) . .
N00E Co1 O7 100.91(7) . .
N1 Co1 N2 80.87(7) . .
N3 Co1 N2 80.74(7) . .
N00E Co1 N2 82.03(7) . .
O7 Co1 N2 176.94(6) . .
O2 S1 O1 115.62(10) . .
O2 S1 N1 108.62(9) . .
O1 S1 N1 113.28(10) . .
O2 S1 C7 106.00(10) . .
O1 S1 C7 104.79(10) . .
N1 S1 C7 107.96(10) . .
O4 S2 O3 116.95(9) . .
O4 S2 N3 112.67(9) . .
O3 S2 N3 107.10(9) . .
O4 S2 C14 105.41(10) . .
O3 S2 C14 105.57(9) . .
N3 S2 C14 108.68(10) . .
O5 S3 O6 114.83(10) . .
O5 S3 N00E 108.42(9) . .
O6 S3 N00E 113.27(10) . .
O5 S3 C22 106.58(10) . .
O6 S3 C22 104.57(10) . .
N00E S3 C22 108.76(10) . .
O1 Na1 O8 109.36(7) . .
O1 Na1 O5 103.94(6) . 2_645
O8 Na1 O5 146.63(8) . 2_645
O1 Na1 O3 99.93(7) . 1_545
O8 Na1 O3 89.23(7) . 1_545
O5 Na1 O3 86.98(6) 2_645 1_545
O1 Na1 O7 112.91(7) . 2_645
O8 Na1 O7 82.17(7) . 2_645
O5 Na1 O7 83.22(6) 2_645 2_645
O3 Na1 O7 147.09(7) 1_545 2_645
S1 O1 Na1 145.50(10) . .
S2 O3 Na1 138.00(9) . 1_565
S3 O5 Na1 146.64(10) . 2_655
Co1 O7 Na1 121.21(7) . 2_655
Co1 O7 H1O7 106(2) . .
Na1 O7 H1O7 120(2) 2_655 .
Co1 O7 H2O7 104(2) . .
Na1 O7 H2O7 94(2) 2_655 .
H1O7 O7 H2O7 109(3) . .
C29 O8 Na1 125.30(18) . .
C29 O8 H1O8 106(4) . .
Na1 O8 H1O8 124(4) . .
C1 N1 S1 115.86(14) . .
C1 N1 Co1 113.90(13) . .
S1 N1 Co1 130.01(11) . .
C6 N00E S3 114.34(15) . .
C6 N00E Co1 109.43(13) . .
S3 N00E Co1 120.18(10) . .
C3 N2 C2 111.32(17) . .
C3 N2 C5 111.65(16) . .
C2 N2 C5 112.30(17) . .
C3 N2 Co1 107.16(12) . .
C2 N2 Co1 106.61(12) . .
C5 N2 Co1 107.47(13) . .
C4 N3 S2 115.71(14) . .
C4 N3 Co1 113.36(13) . .
S2 N3 Co1 130.82(10) . .
N1 C1 C2 107.17(17) . .
N1 C1 H1A 110.3 . .
C2 C1 H1A 110.3 . .
N1 C1 H1B 110.3 . .
C2 C1 H1B 110.3 . .
H1A C1 H1B 108.5 . .
N2 C2 C1 109.97(17) . .
N2 C2 H2A 109.7 . .
C1 C2 H2A 109.7 . .
N2 C2 H2B 109.7 . .
C1 C2 H2B 109.7 . .
H2A C2 H2B 108.2 . .
N2 C3 C4 110.68(17) . .
N2 C3 H3A 109.5 . .
C4 C3 H3A 109.5 . .
N2 C3 H3B 109.5 . .
C4 C3 H3B 109.5 . .
H3A C3 H3B 108.1 . .
N3 C4 C3 108.06(17) . .
N3 C4 H4A 110.1 . .
C3 C4 H4A 110.1 . .
N3 C4 H4B 110.1 . .
C3 C4 H4B 110.1 . .
H4A C4 H4B 108.4 . .
N2 C5 C6 108.93(17) . .
N2 C5 H5A 109.9 . .
C6 C5 H5A 109.9 . .
N2 C5 H5B 109.9 . .
C6 C5 H5B 109.9 . .
H5A C5 H5B 108.3 . .
N00E C6 C5 110.56(17) . .
N00E C6 H6A 109.5 . .
C5 C6 H6A 109.5 . .
N00E C6 H6B 109.5 . .
C5 C6 H6B 109.5 . .
H6A C6 H6B 108.1 . .
C8 C7 C12 120.4(2) . .
C8 C7 S1 121.16(17) . .
C12 C7 S1 118.36(16) . .
C7 C8 C9 119.3(2) . .
C7 C8 H8A 120.4 . .
C9 C8 H8A 120.4 . .
C10 C9 C8 121.5(2) . .
C10 C9 H9A 119.3 . .
C8 C9 H9A 119.3 . .
C9 C10 C11 118.5(2) . .
C9 C10 C13 120.4(2) . .
C11 C10 C13 121.1(2) . .
C12 C11 C10 120.9(2) . .
C12 C11 H11A 119.5 . .
C10 C11 H11A 119.5 . .
C11 C12 C7 119.4(2) . .
C11 C12 H12A 120.3 . .
C7 C12 H12A 120.3 . .
C10 C13 H13A 109.5 . .
C10 C13 H13B 109.5 . .
H13A C13 H13B 109.5 . .
C10 C13 H13C 109.5 . .
H13A C13 H13C 109.5 . .
H13B C13 H13C 109.5 . .
C19 C14 C15 119.8(2) . .
C19 C14 S2 119.73(16) . .
C15 C14 S2 120.42(16) . .
C14 C15 C16 119.4(2) . .
C14 C15 H15A 120.3 . .
C16 C15 H15A 120.3 . .
C15 C16 C17 121.3(2) . .
C15 C16 H16A 119.3 . .
C17 C16 H16A 119.3 . .
C18 C17 C16 118.2(2) . .
C18 C17 C21 121.1(2) . .
C16 C17 C21 120.8(2) . .
C19 C18 C17 121.1(2) . .
C19 C18 H18A 119.5 . .
C17 C18 H18A 119.5 . .
C18 C19 C14 120.1(2) . .
C18 C19 H19A 119.9 . .
C14 C19 H19A 119.9 . .
C17 C21 H21A 109.5 . .
C17 C21 H21B 109.5 . .
H21A C21 H21B 109.5 . .
C17 C21 H21C 109.5 . .
H21A C21 H21C 109.5 . .
H21B C21 H21C 109.5 . .
C23 C22 C27 120.1(2) . .
C23 C22 S3 119.64(16) . .
C27 C22 S3 120.14(17) . .
C22 C23 C24 119.5(2) . .
C22 C23 H23A 120.3 . .
C24 C23 H23A 120.3 . .
C23 C24 C25 121.5(2) . .
C23 C24 H24A 119.3 . .
C25 C24 H24A 119.3 . .
C26 C25 C24 118.0(2) . .
C26 C25 C28 120.7(2) . .
C24 C25 C28 121.3(2) . .
C25 C26 C27 121.4(2) . .
C25 C26 H26A 119.3 . .
C27 C26 H26A 119.3 . .
C22 C27 C26 119.4(2) . .
C22 C27 H27A 120.3 . .
C26 C27 H27A 120.3 . .
C25 C28 H28A 109.5 . .
C25 C28 H28B 109.5 . .
H28A C28 H28B 109.5 . .
C25 C28 H28C 109.5 . .
H28A C28 H28C 109.5 . .
H28B C28 H28C 109.5 . .
O8 C29 C30 113.0(4) . .
O8 C29 C30A 127.1(12) . .
O8 C29 H29A 109.0 . .
C30 C29 H29A 109.0 . .
O8 C29 H29B 109.0 . .
C30 C29 H29B 109.0 . .
H29A C29 H29B 107.8 . .
C29 C30 H30A 109.5 . .
C29 C30 H30B 109.5 . .
H30A C30 H30B 109.5 . .
C29 C30 H30C 109.5 . .
H30A C30 H30C 109.5 . .
H30B C30 H30C 109.5 . .
C29 C30A H30D 109.5 . .
C29 C30A H30E 109.5 . .
H30D C30A H30E 109.5 . .
C29 C30A H30F 109.5 . .
H30D C30A H30F 109.5 . .
H30E C30A H30F 109.5 . .

loop_
_geom_bond_atom_site_label_1
_geom_bond_atom_site_label_2
_geom_bond_distance
_geom_bond_site_symmetry_2
Co1 N1 2.0014(18) .
Co1 N3 2.0281(18) .
Co1 N00E 2.0372(18) .
Co1 O7 2.1453(15) .
Co1 N2 2.2277(17) .
S1 O2 1.4511(16) .
S1 O1 1.4531(16) .
S1 N1 1.5616(17) .
S1 C7 1.780(2) .
S2 O4 1.4461(15) .
S2 O3 1.4579(15) .
S2 N3 1.5764(18) .
S2 C14 1.775(2) .
S3 O5 1.4527(15) .
S3 O6 1.4591(16) .
S3 N00E 1.5748(19) .
S3 C22 1.779(2) .
Na1 O1 2.2596(18) .
Na1 O8 2.307(2) .
Na1 O5 2.3107(17) 2_645
Na1 O3 2.3198(16) 1_545
Na1 O7 2.3863(17) 2_645
O7 H1O7 0.82(4) .
O7 H2O7 0.79(4) .
O8 C29 1.397(3) .
O8 H1O8 0.65(4) .
N1 C1 1.484(3) .
N00E C6 1.480(3) .
N2 C3 1.474(3) .
N2 C2 1.479(3) .
N2 C5 1.483(3) .
N3 C4 1.475(3) .
C1 C2 1.522(3) .
C1 H1A 0.9900 .
C1 H1B 0.9900 .
C2 H2A 0.9900 .
C2 H2B 0.9900 .
C3 C4 1.523(3) .
C3 H3A 0.9900 .
C3 H3B 0.9900 .
C4 H4A 0.9900 .
C4 H4B 0.9900 .
C5 C6 1.527(3) .
C5 H5A 0.9900 .
C5 H5B 0.9900 .
C6 H6A 0.9900 .
C6 H6B 0.9900 .
C7 C8 1.384(3) .
C7 C12 1.396(3) .
C8 C9 1.394(3) .
C8 H8A 0.9500 .
C9 C10 1.388(3) .
C9 H9A 0.9500 .
C10 C11 1.395(3) .
C10 C13 1.514(3) .
C11 C12 1.392(3) .
C11 H11A 0.9500 .
C12 H12A 0.9500 .
C13 H13A 0.9800 .
C13 H13B 0.9800 .
C13 H13C 0.9800 .
C14 C19 1.388(3) .
C14 C15 1.391(3) .
C15 C16 1.392(3) .
C15 H15A 0.9500 .
C16 C17 1.394(3) .
C16 H16A 0.9500 .
C17 C18 1.393(3) .
C17 C21 1.512(3) .
C18 C19 1.386(3) .
C18 H18A 0.9500 .
C19 H19A 0.9500 .
C21 H21A 0.9800 .
C21 H21B 0.9800 .
C21 H21C 0.9800 .
C22 C23 1.383(3) .
C22 C27 1.390(3) .
C23 C24 1.391(3) .
C23 H23A 0.9500 .
C24 C25 1.393(3) .
C24 H24A 0.9500 .
C25 C26 1.386(4) .
C25 C28 1.512(3) .
C26 C27 1.392(3) .
C26 H26A 0.9500 .
C27 H27A 0.9500 .
C28 H28A 0.9800 .
C28 H28B 0.9800 .
C28 H28C 0.9800 .
C29 C30 1.429(5) .
C29 C30A 1.501(6) .
C29 H29A 0.9900 .
C29 H29B 0.9900 .
C30 H30A 0.9800 .
C30 H30B 0.9800 .
C30 H30C 0.9800 .
C30A H30D 0.9800 .
C30A H30E 0.9800 .
C30A H30F 0.9800 .
